data_1526989
loop_
_publ_author_name
'Yakubovich, O.V.'
'Kireev, V.V.'
'Mel'nikov, O.K.'

_publ_section_title
;
 Refinement of crystal structure of Ge analog of natisite Na2 (Ti O Ge O4)
 and prediction of new phases with anionic (M T O5) radicals
;
_journal_name_full Kristallografiya
_journal_page_first 635
_journal_page_last 641
_journal_volume 45
_journal_year 2000
_chemical_formula_sum 'Ge Na2 O5 Ti'
_chemical_name_systematic 'Na2 (Ti Ge O5)'
_space_group_IT_number 129
_symmetry_space_group_name_Hall '-P 4a 2a'
_symmetry_space_group_name_H-M 'P 4/n m m :2'
_cell_angle_alpha 90
_cell_angle_beta 90
_cell_angle_gamma 90
_cell_formula_units_Z 2
_cell_length_a 6.658
_cell_length_b 6.658
_cell_length_c 5.161
_cell_volume 228.782
_citation_journal_id_ASTM KRISAJ
_cod_data_source_file Yakubovich_KRISAJ_2000_177.cif
_cod_data_source_block Ge1Na2O5Ti1
_cod_original_cell_volume 228.7818
_cod_original_formula_sum 'Ge1 Na2 O5 Ti1'
_cod_database_code 1526989

loop_
_symmetry_equiv_pos_as_xyz
x,y,z
-y+1/2,x,z
-x+1/2,-y+1/2,z
y,-x+1/2,z
x+1/2,-y,-z
y+1/2,x+1/2,-z
-x,y+1/2,-z
-y,-x,-z
-x,-y,-z
y-1/2,-x,-z
x-1/2,y-1/2,-z
-y,x-1/2,-z
-x-1/2,y,z
-y-1/2,-x-1/2,z
x,-y-1/2,z
y,x,z

loop_
_atom_site_label
_atom_site_type_symbol
_atom_site_fract_x
_atom_site_fract_y
_atom_site_fract_z
_atom_site_occupancy
_atom_site_U_iso_or_equiv
Na1 Na+1 0.5 0 0 1 0.0
O2 O-2 0.25 0.25 0.2432 1 0.0
Ti1 Ti+4 0.25 0.25 0.5743 1 0.0
Ge1 Ge+4 0.75 0.25 0.5 1 0.0
O1 O-2 0.75 0.0346 0.3062 1 0.0
